data_2206281
loop_
_publ_author_name
'Duff, S. E.'
'Hitchcock, P. B.'
'Davies, S. C.'
'Barclay, J. E.'
'Evans, D. J.'

_publ_section_title
;1,3-Bis(diphenylphosphino)propane-2\k^2^<i>P</i>,<i>P</i>'-dicarbonyl-1\k^2^<i>C</i>-chloro-2\k<i>Cl</i>-{\m-2,2',2''-nitrilotriethanethiolato(3--)-1\k^4^<i>N</i>,<i>S</i>,<i>S</i>',<i>S</i>'':2\k^2^<i>S</i>,<i>S</i>'}iron(II)nickel(II)
 acetonitrile solvate
;
_journal_issue 7
_journal_name_full 'Acta Crystallographica Section E'
_journal_page_first m1316
_journal_page_last m1319
_journal_paper_doi 10.1107/S1600536805018088
_journal_volume 61
_journal_year 2005
_chemical_formula_iupac '[Fe (C6 H12 N S3) (C O)2 Ni Cl (C27 H26 P2)], C2 H3 N'
_chemical_formula_moiety
;
 'C35 H38 Cl Fe N Ni O2 P2 S3, C2 H3 N'
;
_chemical_formula_sum 'C37 H41 Cl Fe N2 Ni O2 P2 S3'
_chemical_formula_weight 853.85
_chemical_name_systematic
;
 ?
;
_space_group_IT_number 29
_symmetry_cell_setting orthorhombic
_symmetry_space_group_name_Hall 'P 2c -2ac'
_symmetry_space_group_name_H-M 'P c a 21'
_atom_sites_solution_hydrogens geom
_atom_sites_solution_primary direct
_atom_sites_solution_secondary difmap
_audit_conform_dict_name cif_core.dic
_audit_conform_dict_version 2.2
_audit_creation_method 'WinGX routine CIF_UPDATE'
_cell_angle_alpha 90
_cell_angle_beta 90
_cell_angle_gamma 90
_cell_formula_units_Z 8
_cell_length_a 20.6025(4)
_cell_length_b 12.4769(2)
_cell_length_c 29.7090(6)
_cell_measurement_reflns_used 117428
_cell_measurement_temperature 173(2)
_cell_measurement_theta_max 23.817
_cell_measurement_theta_min 3.705
_cell_volume 7636.9(2)
_computing_cell_refinement 'HKL Scalepack (Otwinowski & Minor, 1997)'
_computing_data_collection 'Collect (Nonius, 2000)'
_computing_data_reduction 'HKL Denzo (Otwinowski & Minor, 1997) and Scalepack'
_computing_molecular_graphics 'Ortep-3 for Windows (Farrugia, 1997)'
_computing_publication_material 'WinGX (Farrugia, 1999)'
_computing_structure_refinement 'SHELXL97 (Sheldrick, 1997)'
_computing_structure_solution 'SHELXS97 (Sheldrick, 1997)'
_diffrn_ambient_temperature 173(2)
_diffrn_detector_area_resol_mean 9
_diffrn_measured_fraction_theta_full 0.939
_diffrn_measured_fraction_theta_max 0.939
_diffrn_measurement_device '95mm CCD camera on \k-goniostat'
_diffrn_measurement_device_type 'Nonius KappaCCD'
_diffrn_measurement_method '\f or \w?'
_diffrn_radiation_monochromator graphite
_diffrn_radiation_type MoK\a
_diffrn_radiation_wavelength 0.71073
_diffrn_reflns_av_R_equivalents 0.0515
_diffrn_reflns_limit_h_max 22
_diffrn_reflns_limit_h_min -22
_diffrn_reflns_limit_k_max 13
_diffrn_reflns_limit_k_min -14
_diffrn_reflns_limit_l_max 33
_diffrn_reflns_limit_l_min -27
_diffrn_reflns_number 24708
_diffrn_reflns_theta_full 23.72
_diffrn_reflns_theta_max 23.72
_diffrn_reflns_theta_min 3.76
_exptl_absorpt_coefficient_mu 1.227
_exptl_absorpt_correction_T_max 0.9788
_exptl_absorpt_correction_T_min 0.8226
_exptl_absorpt_correction_type multi-scan
_exptl_absorpt_process_details
;
(Blessing, 1995)
;
_exptl_crystal_colour brown
_exptl_crystal_density_diffrn 1.485
_exptl_crystal_density_method 'not measured'
_exptl_crystal_description plate
_exptl_crystal_F_000 3536
_exptl_crystal_size_max 0.2
_exptl_crystal_size_mid 0.2
_exptl_crystal_size_min 0.02
_refine_diff_density_max 0.875
_refine_diff_density_min -0.632
_refine_ls_abs_structure_details 'Flack (1983), 4317 Friedel pairs?'
_refine_ls_abs_structure_Flack 0.604(14)
_refine_ls_extinction_method none
_refine_ls_goodness_of_fit_ref 1.069
_refine_ls_hydrogen_treatment constr
_refine_ls_matrix_type full
_refine_ls_number_parameters 884
_refine_ls_number_reflns 10246
_refine_ls_number_restraints 1
_refine_ls_restrained_S_all 1.069
_refine_ls_R_factor_all 0.066
_refine_ls_R_factor_gt 0.0522
_refine_ls_shift/su_max 0.006
_refine_ls_shift/su_mean 0.001
_refine_ls_structure_factor_coef Fsqd
_refine_ls_weighting_details 'calc w=1/[\s^2^(Fo^2^)+30.7123P] where P=(Fo^2^+2Fc^2^)/3'
_refine_ls_weighting_scheme calc
_refine_ls_wR_factor_gt 0.1006
_refine_ls_wR_factor_ref 0.1069
_reflns_number_gt 8837
_reflns_number_total 10246
_reflns_threshold_expression I>2\s(I)
_cod_data_source_file sg6013.cif
_cod_data_source_block I
_cod_depositor_comments
;
 Marking attached hydrogen atoms.

 Antanas Vaitkus,
 2017-03-24
;
_cod_original_sg_symbol_H-M 'P c a 2(1)'
_cod_database_code 2206281
_cod_database_fobs_code 2206281

loop_
_symmetry_equiv_pos_as_xyz
'x, y, z'
'-x, -y, z+1/2'
'-x+1/2, y, z+1/2'
'x+1/2, -y, z'

loop_
_atom_site_label
_atom_site_fract_x
_atom_site_fract_y
_atom_site_fract_z
_atom_site_U_iso_or_equiv
_atom_site_adp_type
_atom_site_calc_flag
_atom_site_refinement_flags
_atom_site_occupancy
_atom_site_disorder_assembly
_atom_site_disorder_group
_atom_site_type_symbol
_atom_site_attached_hydrogens
Ni 0.31580(3) 0.45332(5) -0.09044(2) 0.01991(16) Uani d . 1 . . Ni 0
Fe 0.31008(4) 0.67952(5) -0.15192(2) 0.02202(19) Uani d . 1 . . Fe 0
Cl 0.38331(6) 0.46280(10) -0.01746(4) 0.0283(3) Uani d . 1 . . Cl 0
S1 0.37554(7) 0.53252(10) -0.14477(5) 0.0261(4) Uani d . 1 . . S 0
S2 0.24863(7) 0.83311(11) -0.14947(6) 0.0371(4) Uani d . 1 . . S 0
S3 0.25547(6) 0.60378(9) -0.09167(5) 0.0222(3) Uani d . 1 . . S 0
P1 0.36558(6) 0.30219(10) -0.10683(5) 0.0213(3) Uani d . 1 . . P 0
P2 0.23460(7) 0.37016(10) -0.05694(5) 0.0206(3) Uani d . 1 . . P 0
O1 0.3765(2) 0.7682(4) -0.22910(16) 0.0607(15) Uani d . 1 . . O 0
O2 0.2146(2) 0.5822(4) -0.21136(14) 0.0522(13) Uani d . 1 . . O 0
N 0.3700(2) 0.7517(3) -0.10603(14) 0.0237(12) Uani d . 1 . . N 0
C1 0.3604(3) 0.1952(4) -0.06428(18) 0.0283(15) Uani d . 1 . . C 0
H1A 0.383 0.131 -0.0759 0.034 Uiso calc R 1 . . H 0
H1B 0.3837 0.219 -0.0369 0.034 Uiso calc R 1 . . H 0
C2 0.2923(2) 0.1643(4) -0.05141(18) 0.0221(13) Uani d . 1 . . C 0
H2A 0.2939 0.0985 -0.0328 0.027 Uiso calc R 1 . . H 0
H2B 0.2676 0.1475 -0.0791 0.027 Uiso calc R 1 . . H 0
C3 0.2562(3) 0.2519(4) -0.02522(18) 0.0247(14) Uani d . 1 . . C 0
H3A 0.2837 0.2741 0.0005 0.03 Uiso calc R 1 . . H 0
H3B 0.216 0.2204 -0.0127 0.03 Uiso calc R 1 . . H 0
C4 0.3346(2) 0.2377(4) -0.15762(18) 0.0233(14) Uani d . 1 . . C 0
C5 0.3599(3) 0.1412(4) -0.17244(19) 0.0338(16) Uani d . 1 . . C 0
H5 0.3976 0.1126 -0.1585 0.041 Uiso calc R 1 . . H 0
C6 0.3306(3) 0.0856(5) -0.2077(2) 0.0453(19) Uani d . 1 . . C 0
H6 0.3457 0.0166 -0.2163 0.054 Uiso calc R 1 . . H 0
C7 0.2780(3) 0.1339(6) -0.2302(2) 0.0494(19) Uani d . 1 . . C 0
H7 0.2583 0.0982 -0.2549 0.059 Uiso calc R 1 . . H 0
C8 0.2550(3) 0.2326(6) -0.2168(2) 0.047(2) Uani d . 1 . . C 0
H8 0.2193 0.2644 -0.232 0.057 Uiso calc R 1 . . H 0
C9 0.2838(3) 0.2843(5) -0.18156(18) 0.0355(17) Uani d . 1 . . C 0
H9 0.2688 0.3535 -0.1732 0.043 Uiso calc R 1 . . H 0
C10 0.4536(2) 0.3113(4) -0.11620(17) 0.0209(13) Uani d . 1 . . C 0
C11 0.4951(3) 0.3159(4) -0.0793(2) 0.0334(16) Uani d . 1 . . C 0
H11 0.478 0.3175 -0.0496 0.04 Uiso calc R 1 . . H 0
C12 0.5619(3) 0.3182(4) -0.0861(2) 0.0355(16) Uani d . 1 . . C 0
H12 0.5902 0.3182 -0.0609 0.043 Uiso calc R 1 . . H 0
C13 0.5875(3) 0.3203(4) -0.1287(2) 0.0394(17) Uani d . 1 . . C 0
H13 0.6332 0.3213 -0.1329 0.047 Uiso calc R 1 . . H 0
C14 0.5468(3) 0.3209(5) -0.1650(2) 0.0428(18) Uani d . 1 . . C 0
H14 0.5643 0.3251 -0.1946 0.051 Uiso calc R 1 . . H 0
C15 0.4797(3) 0.3155(4) -0.15904(19) 0.0319(16) Uani d . 1 . . C 0
H15 0.4518 0.3148 -0.1845 0.038 Uiso calc R 1 . . H 0
C16 0.1716(2) 0.3275(4) -0.09666(17) 0.0214(13) Uani d . 1 . . C 0
C17 0.1544(3) 0.3955(4) -0.13105(18) 0.0272(15) Uani d . 1 . . C 0
H17 0.1719 0.4659 -0.1318 0.033 Uiso calc R 1 . . H 0
C18 0.1117(3) 0.3632(5) -0.16473(19) 0.0321(16) Uani d . 1 . . C 0
H18 0.1003 0.4109 -0.1884 0.039 Uiso calc R 1 . . H 0
C19 0.0864(3) 0.2615(5) -0.1633(2) 0.0371(17) Uani d . 1 . . C 0
H19 0.0582 0.2382 -0.1866 0.045 Uiso calc R 1 . . H 0
C20 0.1014(3) 0.1927(5) -0.12845(19) 0.0340(16) Uani d . 1 . . C 0
H20 0.0829 0.1231 -0.1273 0.041 Uiso calc R 1 . . H 0
C21 0.1441(3) 0.2265(4) -0.0948(2) 0.0303(15) Uani d . 1 . . C 0
H21 0.1544 0.1799 -0.0705 0.036 Uiso calc R 1 . . H 0
C22 0.1909(3) 0.4486(4) -0.01484(18) 0.0252(14) Uani d . 1 . . C 0
C23 0.1256(3) 0.4710(4) -0.01890(19) 0.0320(15) Uani d . 1 . . C 0
H23 0.1022 0.4454 -0.0443 0.038 Uiso calc R 1 . . H 0
C24 0.0935(3) 0.5310(4) 0.0139(2) 0.0384(17) Uani d . 1 . . C 0
H24 0.0483 0.5449 0.0112 0.046 Uiso calc R 1 . . H 0
C25 0.1277(3) 0.5698(4) 0.0500(2) 0.0411(17) Uani d . 1 . . C 0
H25 0.106 0.6114 0.0722 0.049 Uiso calc R 1 . . H 0
C26 0.1925(3) 0.5492(4) 0.0544(2) 0.0360(16) Uani d . 1 . . C 0
H26 0.2158 0.5771 0.0794 0.043 Uiso calc R 1 . . H 0
C27 0.2246(3) 0.4872(4) 0.02205(19) 0.0317(16) Uani d . 1 . . C 0
H27 0.2694 0.4716 0.0254 0.038 Uiso calc R 1 . . H 0
C28 0.4397(3) 0.7145(4) -0.1139(2) 0.0360(17) Uani d . 1 . . C 0
H28A 0.4557 0.7448 -0.1426 0.043 Uiso calc R 1 . . H 0
H28B 0.4677 0.7422 -0.0894 0.043 Uiso calc R 1 . . H 0
C29 0.4449(3) 0.5936(4) -0.1155(2) 0.0355(17) Uani d . 1 . . C 0
H29A 0.4471 0.5653 -0.0844 0.043 Uiso calc R 1 . . H 0
H29B 0.4855 0.5733 -0.1311 0.043 Uiso calc R 1 . . H 0
C30 0.3694(3) 0.8705(4) -0.1134(2) 0.0317(16) Uani d . 1 . . C 0
H30A 0.3886 0.8875 -0.143 0.038 Uiso calc R 1 . . H 0
H30B 0.3957 0.9062 -0.0899 0.038 Uiso calc R 1 . . H 0
C31 0.2998(3) 0.9119(4) -0.1115(2) 0.0341(16) Uani d . 1 . . C 0
H31A 0.2987 0.9883 -0.1205 0.041 Uiso calc R 1 . . H 0
H31B 0.2831 0.9063 -0.0803 0.041 Uiso calc R 1 . . H 0
C32 0.3548(3) 0.7250(4) -0.0577(2) 0.0348(16) Uani d . 1 . . C 0
H32A 0.3664 0.7873 -0.0386 0.042 Uiso calc R 1 . . H 0
H32B 0.3823 0.664 -0.0482 0.042 Uiso calc R 1 . . H 0
C33 0.2844(3) 0.6965(4) -0.04927(19) 0.0273(15) Uani d . 1 . . C 0
H33A 0.2577 0.7625 -0.0499 0.033 Uiso calc R 1 . . H 0
H33B 0.28 0.6636 -0.0191 0.033 Uiso calc R 1 . . H 0
C34 0.3534(3) 0.7384(4) -0.19960(18) 0.0273(15) Uani d . 1 . . C 0
C35 0.2534(3) 0.6183(5) -0.18797(18) 0.0310(16) Uani d . 1 . . C 0
Ni1B 0.44894(3) -0.04767(5) 0.08998(2) 0.02046(17) Uani d . 1 A 1 Ni 0
Fe2B 0.45935(4) 0.17831(6) 0.15060(3) 0.0243(2) Uani d . 1 A 1 Fe 0
Cl1B 0.37760(7) -0.03749(11) 0.01804(5) 0.0343(4) Uani d . 1 A 1 Cl 0
S1B 0.39179(7) 0.03313(11) 0.14485(5) 0.0295(4) Uani d . 1 A 1 S 0
S2B 0.52230(9) 0.32868(14) 0.14654(7) 0.0539(5) Uani d . 1 A 1 S 0
S3B 0.51087(6) 0.10121(10) 0.08990(5) 0.0217(3) Uani d . 1 A 1 S 0
P1B 0.39939(7) -0.19807(11) 0.10794(5) 0.0240(4) Uani d . 1 A 1 P 0
P2B 0.52737(7) -0.13218(10) 0.05408(5) 0.0214(4) Uani d . 1 A 1 P 0
O1B 0.3979(3) 0.2697(4) 0.2241(2) 0.0724(18) Uani d . 1 A 1 O 0
O2B 0.5449(2) 0.0636(3) 0.21111(14) 0.0466(13) Uani d . 1 A 1 O 0
N1B 0.3986(2) 0.2527(3) 0.10496(15) 0.0293(13) Uani d . 1 A 1 N 0
C1B 0.3990(3) -0.3008(4) 0.06485(18) 0.0254(14) Uani d . 1 A 1 C 0
H1B1 0.3757 -0.3643 0.0766 0.03 Uiso calc R 1 A 1 H 0
H1B2 0.3745 -0.2738 0.0385 0.03 Uiso calc R 1 A 1 H 0
C2B 0.4664(3) -0.3360(4) 0.04915(19) 0.0280(15) Uani d . 1 A 1 C 0
H2B1 0.4618 -0.401 0.0303 0.034 Uiso calc R 1 A 1 H 0
H2B2 0.4925 -0.3557 0.0759 0.034 Uiso calc R 1 A 1 H 0
C3B 0.5039(3) -0.2500(4) 0.02196(18) 0.0226(14) Uani d . 1 A 1 C 0
H3B1 0.4766 -0.2268 -0.0036 0.027 Uiso calc R 1 A 1 H 0
H3B2 0.5436 -0.2833 0.0093 0.027 Uiso calc R 1 A 1 H 0
C4B 0.4336(2) -0.2665(4) 0.15613(18) 0.0256(14) Uani d . 1 A 1 C 0
C5B 0.4853(3) -0.2249(5) 0.1791(2) 0.0340(16) Uani d . 1 A 1 C 0
H5B 0.5007 -0.1556 0.1712 0.041 Uiso calc R 1 A 1 H 0
C6B 0.5159(3) -0.2807(5) 0.2136(2) 0.0464(19) Uani d . 1 A 1 C 0
H6B 0.5518 -0.2496 0.2288 0.056 Uiso calc R 1 A 1 H 0
C7B 0.4944(4) -0.3808(5) 0.2258(2) 0.048(2) Uani d . 1 A 1 C 0
H7B 0.5161 -0.4209 0.2484 0.058 Uiso calc R 1 A 1 H 0
C8B 0.4400(4) -0.4215(5) 0.2042(2) 0.049(2) Uani d . 1 A 1 C 0
H8B 0.4224 -0.4883 0.2137 0.059 Uiso calc R 1 A 1 H 0
C9B 0.4115(3) -0.3675(5) 0.1698(2) 0.0413(18) Uani d . 1 A 1 C 0
H9B 0.3756 -0.3989 0.1547 0.05 Uiso calc R 1 A 1 H 0
C10B 0.3133(3) -0.1854(4) 0.1226(2) 0.0365(18) Uani d . 1 A 1 C 0
C11B 0.2664(3) -0.1792(5) 0.0880(3) 0.0470(19) Uani d . 1 A 1 C 0
H11B 0.2796 -0.1817 0.0574 0.056 Uiso calc R 1 A 1 H 0
C12B 0.2013(3) -0.1696(5) 0.0986(3) 0.060(2) Uani d . 1 A 1 C 0
H12B 0.1695 -0.1667 0.0754 0.072 Uiso calc R 1 A 1 H 0
C13B 0.1832(4) -0.1644(5) 0.1428(3) 0.070(3) Uani d . 1 A 1 C 0
H13B 0.1384 -0.1575 0.1498 0.084 Uiso calc R 1 A 1 H 0
C14B 0.2272(3) -0.1688(5) 0.1773(3) 0.064(2) Uani d . 1 A 1 C 0
H14B 0.2128 -0.1658 0.2077 0.076 Uiso calc R 1 A 1 H 0
C15B 0.2949(3) -0.1780(5) 0.1674(2) 0.049(2) Uani d . 1 A 1 C 0
H15B 0.3264 -0.1791 0.1908 0.059 Uiso calc R 1 A 1 H 0
C16B 0.5912(2) -0.1767(4) 0.09261(17) 0.0213(13) Uani d . 1 A 1 C 0
C17B 0.6102(3) -0.1082(4) 0.12771(18) 0.0266(15) Uani d . 1 A 1 C 0
H17B 0.5926 -0.0379 0.1294 0.032 Uiso calc R 1 A 1 H 0
C18B 0.6529(3) -0.1410(4) 0.1590(2) 0.0328(16) Uani d . 1 A 1 C 0
H18B 0.6654 -0.0928 0.1822 0.039 Uiso calc R 1 A 1 H 0
C19B 0.6788(3) -0.2411(5) 0.1584(2) 0.0325(16) Uani d . 1 A 1 C 0
H19B 0.7071 -0.264 0.1817 0.039 Uiso calc R 1 A 1 H 0
C20B 0.6634(3) -0.3097(4) 0.1230(2) 0.0334(16) Uani d . 1 A 1 C 0
H20B 0.6831 -0.3784 0.1213 0.04 Uiso calc R 1 A 1 H 0
C21B 0.6193(3) -0.2783(4) 0.0903(2) 0.0262(14) Uani d . 1 A 1 C 0
H21B 0.6084 -0.3256 0.0664 0.031 Uiso calc R 1 A 1 H 0
C22B 0.5708(3) -0.0520(4) 0.01205(18) 0.0240(14) Uani d . 1 A 1 C 0
C23B 0.6360(3) -0.0269(4) 0.0164(2) 0.0328(16) Uani d . 1 A 1 C 0
H23B 0.6597 -0.0514 0.0418 0.039 Uiso calc R 1 A 1 H 0
C24B 0.6667(3) 0.0341(5) -0.0165(2) 0.0386(17) Uani d . 1 A 1 C 0
H24B 0.7112 0.052 -0.0128 0.046 Uiso calc R 1 A 1 H 0
C25B 0.6347(3) 0.0686(5) -0.0536(2) 0.0416(18) Uani d . 1 A 1 C 0
H25B 0.6565 0.1102 -0.0758 0.05 Uiso calc R 1 A 1 H 0
C26B 0.5692(3) 0.0419(5) -0.0588(2) 0.0451(19) Uani d . 1 A 1 C 0
H26B 0.5464 0.0644 -0.085 0.054 Uiso calc R 1 A 1 H 0
C27B 0.5377(3) -0.0163(4) -0.0265(2) 0.0305(16) Uani d . 1 A 1 C 0
H27B 0.4929 -0.0327 -0.0301 0.037 Uiso calc R 1 A 1 H 0
C28B 0.3314(3) 0.2115(6) 0.1110(3) 0.064(2) Uani d . 1 A 1 C 0
H28C 0.3121 0.2485 0.1373 0.077 Uiso calc R 1 A 1 H 0
H28D 0.3058 0.2328 0.0842 0.077 Uiso calc R 1 A 1 H 0
C29B 0.3230(3) 0.0976(4) 0.1174(3) 0.045(2) Uani d . 1 A 1 C 0
H29C 0.316 0.0634 0.0878 0.054 Uiso calc R 1 A 1 H 0
H29D 0.2836 0.0854 0.1358 0.054 Uiso calc R 1 A 1 H 0
C30B 0.3981(4) 0.3690(5) 0.1132(3) 0.069(3) Uani d . 1 A 1 C 0
H30C 0.3817 0.3846 0.1438 0.082 Uiso calc R 1 A 1 H 0
H30D 0.3699 0.4057 0.0911 0.082 Uiso calc R 1 A 1 H 0
C31B 0.4712(4) 0.4084(5) 0.1082(3) 0.064(2) Uani d . 1 A 1 C 0
H31C 0.4744 0.4854 0.1159 0.076 Uiso calc R 1 A 1 H 0
H31D 0.4859 0.3988 0.0767 0.076 Uiso calc R 1 A 1 H 0
C32B 0.4138(4) 0.2251(6) 0.0561(2) 0.064(2) Uani d . 1 A 1 C 0
H32C 0.3842 0.1671 0.0464 0.077 Uiso calc R 1 A 1 H 0
H32D 0.4044 0.2887 0.0373 0.077 Uiso calc R 1 A 1 H 0
C33B 0.4806(3) 0.1911(4) 0.04729(18) 0.0264(15) Uani d . 1 A 1 C 0
H33C 0.5089 0.2551 0.0459 0.032 Uiso calc R 1 A 1 H 0
H33D 0.4825 0.155 0.0176 0.032 Uiso calc R 1 A 1 H 0
C34B 0.4154(3) 0.2430(5) 0.2004(2) 0.0323(17) Uani d . 1 A 1 C 0
C35B 0.5116(3) 0.1112(4) 0.18801(19) 0.0305(16) Uani d . 1 A 1 C 0
N2 0.2291(4) 0.4853(8) -0.3224(3) 0.160(3) Uani d . 1 B 1 N 0
N2B 0.4973(3) 0.0005(6) 0.3194(3) 0.093(3) Uani d . 1 C 1 N 0
C36 0.3436(4) 0.5235(8) -0.2875(3) 0.095(3) Uani d . 1 B 1 C 3
C37 0.2791(5) 0.5062(6) -0.3067(3) 0.081(3) Uani d . 1 B 1 C 0
C36B 0.3942(4) -0.0543(9) 0.2759(3) 0.099(4) Uani d . 1 C 1 C 3
C37B 0.4515(4) -0.0249(7) 0.3007(3) 0.068(3) Uani d . 1 C 1 C 0

loop_
_atom_site_aniso_label
_atom_site_aniso_U_11
_atom_site_aniso_U_22
_atom_site_aniso_U_33
_atom_site_aniso_U_12
_atom_site_aniso_U_13
_atom_site_aniso_U_23
Ni 0.0181(3) 0.0166(3) 0.0250(4) -0.0006(3) -0.0001(3) 0.0011(3)
Fe 0.0248(4) 0.0188(4) 0.0225(4) 0.0003(3) -0.0007(3) 0.0024(3)
Cl 0.0309(7) 0.0225(6) 0.0316(8) -0.0039(6) -0.0071(6) 0.0006(6)
S1 0.0283(7) 0.0219(7) 0.0282(8) 0.0009(6) 0.0052(6) 0.0025(6)
S2 0.0346(8) 0.0296(7) 0.0470(9) 0.0042(7) -0.0003(7) 0.0026(7)
S3 0.0213(6) 0.0170(6) 0.0283(8) 0.0006(6) 0.0024(6) 0.0012(6)
P1 0.0171(7) 0.0217(7) 0.0250(8) 0.0010(6) -0.0021(6) 0.0013(6)
P2 0.0231(7) 0.0165(6) 0.0222(8) -0.0011(6) -0.0006(6) 0.0002(6)
O1 0.072(3) 0.057(3) 0.054(3) -0.011(3) -0.001(3) 0.008(2)
O2 0.049(3) 0.068(3) 0.039(3) -0.015(2) -0.008(2) 0.002(2)
N 0.031(3) 0.015(2) 0.025(3) -0.003(2) 0.0064(19) 0.0075(18)
C1 0.040(3) 0.014(3) 0.030(3) 0.000(3) -0.002(3) -0.001(2)
C2 0.020(3) 0.015(2) 0.032(3) 0.001(2) 0.000(2) -0.004(2)
C3 0.022(3) 0.025(3) 0.027(3) -0.002(2) 0.001(2) 0.001(2)
C4 0.021(3) 0.016(3) 0.033(3) -0.007(2) 0.005(2) 0.002(2)
C5 0.043(4) 0.021(3) 0.037(4) 0.007(3) -0.002(3) 0.001(3)
C6 0.069(4) 0.037(3) 0.030(4) -0.014(3) 0.007(3) -0.007(3)
C7 0.045(4) 0.078(5) 0.024(4) -0.024(4) -0.001(3) -0.016(3)
C8 0.027(3) 0.085(5) 0.030(4) 0.007(4) -0.004(3) -0.009(3)
C9 0.025(3) 0.056(4) 0.026(3) 0.001(3) 0.001(3) -0.007(3)
C10 0.027(3) 0.011(2) 0.025(3) 0.001(2) -0.006(2) -0.001(2)
C11 0.023(3) 0.038(3) 0.039(4) 0.001(3) -0.004(3) -0.004(3)
C12 0.034(3) 0.037(3) 0.036(3) 0.009(3) -0.010(3) -0.004(3)
C13 0.018(3) 0.033(3) 0.067(4) -0.004(3) -0.013(3) -0.003(3)
C14 0.030(3) 0.055(4) 0.043(4) -0.001(3) 0.006(3) -0.003(3)
C15 0.023(3) 0.043(3) 0.030(3) -0.001(3) -0.009(2) 0.002(3)
C16 0.013(2) 0.024(3) 0.028(3) -0.014(2) 0.003(2) -0.006(2)
C17 0.026(3) 0.025(3) 0.031(3) -0.002(3) -0.004(2) 0.001(2)
C18 0.029(3) 0.038(3) 0.029(3) 0.003(3) 0.003(3) 0.004(3)
C19 0.024(3) 0.046(4) 0.041(4) 0.000(3) -0.006(3) -0.005(3)
C20 0.027(3) 0.039(3) 0.036(3) -0.013(3) 0.000(3) -0.005(3)
C21 0.027(3) 0.027(3) 0.037(3) -0.003(2) -0.002(3) 0.004(3)
C22 0.029(3) 0.015(3) 0.031(3) -0.005(2) 0.003(3) 0.003(2)
C23 0.041(3) 0.028(3) 0.027(3) 0.002(3) 0.003(3) 0.000(3)
C24 0.041(3) 0.032(3) 0.042(4) -0.003(3) 0.015(3) 0.005(3)
C25 0.049(4) 0.031(3) 0.044(4) -0.004(3) 0.023(3) -0.006(3)
C26 0.046(4) 0.030(3) 0.032(3) -0.019(3) 0.008(3) -0.011(3)
C27 0.028(3) 0.038(3) 0.029(3) -0.007(3) 0.012(3) 0.000(3)
C28 0.019(3) 0.039(3) 0.049(4) -0.006(3) -0.003(3) 0.009(3)
C29 0.022(3) 0.033(3) 0.051(4) -0.003(3) 0.007(3) 0.005(3)
C30 0.033(3) 0.024(3) 0.039(4) -0.006(3) -0.004(3) -0.003(3)
C31 0.043(4) 0.022(3) 0.037(4) 0.007(3) 0.002(3) -0.002(3)
C32 0.038(3) 0.028(3) 0.039(4) 0.003(3) -0.006(3) 0.005(3)
C33 0.027(3) 0.020(3) 0.035(3) -0.003(2) 0.006(3) 0.009(2)
C34 0.025(3) 0.039(3) 0.018(3) 0.000(3) 0.001(2) -0.012(2)
C35 0.036(3) 0.039(3) 0.019(3) 0.002(3) 0.001(3) 0.003(3)
Ni1B 0.0192(3) 0.0153(3) 0.0269(4) 0.0002(3) 0.0012(3) 0.0002(3)
Fe2B 0.0289(4) 0.0196(4) 0.0245(4) -0.0009(4) 0.0069(3) 0.0001(3)
Cl1B 0.0354(8) 0.0289(7) 0.0385(8) 0.0039(7) -0.0149(6) -0.0001(7)
S1B 0.0301(8) 0.0210(7) 0.0374(9) -0.0033(6) 0.0135(6) -0.0024(6)
S2B 0.0527(11) 0.0488(10) 0.0602(12) 0.0017(9) 0.0091(9) -0.0036(9)
S3B 0.0219(7) 0.0193(6) 0.0240(7) 0.0009(6) 0.0018(6) -0.0022(6)
P1B 0.0200(7) 0.0178(7) 0.0343(8) -0.0017(6) -0.0002(6) -0.0010(6)
P2B 0.0204(7) 0.0197(7) 0.0239(8) 0.0038(6) -0.0008(6) -0.0013(6)
O1B 0.071(4) 0.060(3) 0.087(4) -0.010(3) -0.015(3) 0.033(3)
O2B 0.054(3) 0.051(3) 0.035(3) 0.000(2) -0.010(2) 0.000(2)
N1B 0.030(3) 0.022(2) 0.036(3) 0.003(2) 0.010(2) -0.004(2)
C1B 0.023(3) 0.026(3) 0.027(3) -0.005(2) -0.010(2) 0.000(2)
C2B 0.037(3) 0.018(3) 0.029(3) -0.008(3) -0.006(3) -0.006(2)
C3B 0.027(3) 0.018(3) 0.023(3) 0.002(2) -0.004(2) -0.001(2)
C4B 0.017(3) 0.033(3) 0.026(3) -0.004(3) 0.001(2) -0.005(3)
C5B 0.034(3) 0.030(3) 0.038(4) -0.003(3) 0.003(3) 0.007(3)
C6B 0.036(4) 0.064(4) 0.039(4) 0.000(3) 0.002(3) 0.015(3)
C7B 0.070(5) 0.052(4) 0.023(4) 0.014(4) -0.002(3) 0.005(3)
C8B 0.083(5) 0.031(3) 0.034(4) -0.004(4) 0.001(4) 0.014(3)
C9B 0.059(4) 0.031(3) 0.034(4) -0.005(3) 0.000(3) -0.001(3)
C10B 0.021(3) 0.021(3) 0.067(5) -0.007(3) 0.005(3) -0.006(3)
C11B 0.028(3) 0.034(3) 0.079(5) -0.002(3) -0.007(3) 0.001(3)
C12B 0.013(3) 0.037(4) 0.130(7) -0.005(3) -0.004(4) 0.017(4)
C13B 0.028(4) 0.048(4) 0.135(8) 0.009(3) 0.017(4) 0.025(5)
C14B 0.041(4) 0.043(4) 0.107(6) 0.009(3) 0.036(4) 0.018(4)
C15B 0.042(4) 0.030(3) 0.076(5) -0.006(3) 0.025(3) 0.007(3)
C16B 0.020(3) 0.025(3) 0.018(3) -0.008(2) -0.001(2) 0.003(2)
C17B 0.021(3) 0.022(3) 0.037(3) 0.005(3) -0.002(3) -0.003(3)
C18B 0.027(3) 0.029(3) 0.043(4) 0.000(3) -0.008(3) -0.004(3)
C19B 0.021(3) 0.042(3) 0.034(4) -0.001(3) -0.004(3) 0.010(3)
C20B 0.030(3) 0.025(3) 0.045(4) 0.008(3) -0.003(3) 0.003(3)
C21B 0.027(3) 0.021(3) 0.030(3) 0.004(2) -0.002(3) -0.002(3)
C22B 0.034(3) 0.014(3) 0.024(3) 0.007(2) 0.001(2) -0.001(2)
C23B 0.036(3) 0.032(3) 0.030(3) 0.005(3) 0.008(3) 0.003(3)
C24B 0.035(3) 0.032(3) 0.049(4) -0.004(3) 0.016(3) 0.002(3)
C25B 0.061(4) 0.032(3) 0.032(4) 0.006(3) 0.019(3) 0.006(3)
C26B 0.066(4) 0.042(4) 0.027(4) 0.013(4) 0.011(3) 0.002(3)
C27B 0.040(3) 0.018(3) 0.034(4) 0.004(3) 0.000(3) -0.006(2)
C28B 0.037(4) 0.068(4) 0.088(5) -0.020(4) -0.026(4) 0.041(4)
C29B 0.026(3) 0.026(3) 0.083(5) -0.004(3) 0.014(3) -0.003(3)
C30B 0.066(5) 0.032(4) 0.108(6) 0.018(4) -0.037(4) -0.017(4)
C31B 0.091(6) 0.035(4) 0.064(5) 0.003(4) 0.015(4) 0.004(4)
C32B 0.086(5) 0.078(5) 0.030(4) 0.036(5) 0.002(4) 0.023(4)
C33B 0.048(4) 0.014(3) 0.017(3) 0.001(3) 0.005(3) 0.005(2)
C34B 0.027(3) 0.021(3) 0.048(4) -0.010(3) -0.007(3) 0.015(3)
C35B 0.040(3) 0.024(3) 0.028(3) -0.010(3) 0.006(3) 0.001(3)
N2 0.091(5) 0.217(7) 0.172(7) 0.084(6) -0.062(5) -0.147(6)
N2B 0.067(4) 0.124(6) 0.086(6) 0.049(5) 0.001(4) -0.017(5)
C36 0.071(6) 0.126(7) 0.089(6) -0.026(6) 0.003(5) -0.056(5)
C37 0.092(6) 0.068(4) 0.082(6) 0.036(5) -0.018(5) -0.057(4)
C36B 0.068(6) 0.141(9) 0.087(7) -0.009(6) -0.018(5) 0.007(7)
C37B 0.069(5) 0.081(5) 0.053(5) 0.035(5) 0.018(4) 0.010(4)

loop_
_atom_type_symbol
_atom_type_description
_atom_type_scat_dispersion_real
_atom_type_scat_dispersion_imag
_atom_type_scat_source
C C 0.0033 0.0016 'International Tables Vol C Tables 4.2.6.8 and 6.1.1.4'
H H 0 0 'International Tables Vol C Tables 4.2.6.8 and 6.1.1.4'
N N 0.0061 0.0033 'International Tables Vol C Tables 4.2.6.8 and 6.1.1.4'
Ni Ni 0.3393 1.1124 'International Tables Vol C Tables 4.2.6.8 and 6.1.1.4'
O O 0.0106 0.006 'International Tables Vol C Tables 4.2.6.8 and 6.1.1.4'
S S 0.1246 0.1234 'International Tables Vol C Tables 4.2.6.8 and 6.1.1.4'
P P 0.1023 0.0942 'International Tables Vol C Tables 4.2.6.8 and 6.1.1.4'
Fe Fe 0.3463 0.8444 'International Tables Vol C Tables 4.2.6.8 and 6.1.1.4'
Cl Cl 0.1484 0.1585 'International Tables Vol C Tables 4.2.6.8 and 6.1.1.4'

loop_
_geom_angle_atom_site_label_1
_geom_angle_atom_site_label_2
_geom_angle_atom_site_label_3
_geom_angle
_geom_angle_publ_flag
P1 Ni P2 92.88(5) yes
P1 Ni S3 165.43(6) yes
P2 Ni S3 88.90(5) yes
P1 Ni S1 87.87(5) yes
P2 Ni S1 160.38(6) yes
S3 Ni S1 85.67(5) yes
P1 Ni Cl 88.51(5) yes
P2 Ni Cl 92.94(5) yes
S3 Ni Cl 105.85(5) yes
S1 Ni Cl 106.68(5) yes
C35 Fe C34 91.6(2) yes
C35 Fe N 175.2(2) yes
C34 Fe N 92.5(2) yes
C35 Fe S1 95.72(19) yes
C34 Fe S1 96.10(18) yes
N Fe S1 86.26(12) yes
C35 Fe S2 90.91(19) yes
C34 Fe S2 87.63(18) yes
N Fe S2 86.83(12) yes
S1 Fe S2 172.29(7) yes
C35 Fe S3 88.34(18) yes
C34 Fe S3 179.60(19) yes
N Fe S3 87.58(12) yes
S1 Fe S3 83.53(5) yes
S2 Fe S3 92.76(6) yes
C29 S1 Ni 105.5(2) no
C29 S1 Fe 99.79(18) no
Ni S1 Fe 95.51(6) yes
C31 S2 Fe 98.65(18) no
C33 S3 Ni 109.84(18) no
C33 S3 Fe 96.70(17) no
Ni S3 Fe 94.85(5) no
C4 P1 C10 104.3(2) no
C4 P1 C1 103.2(2) no
C10 P1 C1 101.9(2) no
C4 P1 Ni 113.45(17) no
C10 P1 Ni 116.11(16) no
C1 P1 Ni 116.24(18) no
C3 P2 C22 101.7(2) no
C3 P2 C16 105.9(2) no
C22 P2 C16 104.3(2) no
C3 P2 Ni 115.61(18) no
C22 P2 Ni 115.54(17) no
C16 P2 Ni 112.53(17) no
C30 N C32 110.8(4) no
C30 N C28 106.6(4) no
C32 N C28 105.9(4) no
C30 N Fe 109.4(3) no
C32 N Fe 114.3(3) no
C28 N Fe 109.4(3) no
C2 C1 P1 114.5(4) no
C2 C1 H1A 108.6 no
P1 C1 H1A 108.6 no
C2 C1 H1B 108.6 no
P1 C1 H1B 108.6 no
H1A C1 H1B 107.6 no
C1 C2 C3 113.5(4) no
C1 C2 H2A 108.9 no
C3 C2 H2A 108.9 no
C1 C2 H2B 108.9 no
C3 C2 H2B 108.9 no
H2A C2 H2B 107.7 no
C2 C3 P2 115.9(4) no
C2 C3 H3A 108.3 no
P2 C3 H3A 108.3 no
C2 C3 H3B 108.3 no
P2 C3 H3B 108.3 no
H3A C3 H3B 107.4 no
C5 C4 C9 118.9(5) no
C5 C4 P1 121.0(4) no
C9 C4 P1 120.0(4) no
C4 C5 C6 120.6(6) no
C4 C5 H5 119.7 no
C6 C5 H5 119.7 no
C5 C6 C7 118.5(6) no
C5 C6 H6 120.7 no
C7 C6 H6 120.7 no
C8 C7 C6 120.6(6) no
C8 C7 H7 119.7 no
C6 C7 H7 119.7 no
C9 C8 C7 119.7(6) no
C9 C8 H8 120.2 no
C7 C8 H8 120.2 no
C8 C9 C4 121.4(6) no
C8 C9 H9 119.3 no
C4 C9 H9 119.3 no
C15 C10 C11 119.1(5) no
C15 C10 P1 121.6(4) no
C11 C10 P1 119.3(4) no
C10 C11 C12 119.5(5) no
C10 C11 H11 120.2 no
C12 C11 H11 120.2 no
C13 C12 C11 121.0(5) no
C13 C12 H12 119.5 no
C11 C12 H12 119.5 no
C14 C13 C12 119.6(5) no
C14 C13 H13 120.2 no
C12 C13 H13 120.2 no
C13 C14 C15 120.4(6) no
C13 C14 H14 119.8 no
C15 C14 H14 119.8 no
C10 C15 C14 120.3(5) no
C10 C15 H15 119.9 no
C14 C15 H15 119.9 no
C17 C16 C21 119.1(5) no
C17 C16 P2 118.8(4) no
C21 C16 P2 121.9(4) no
C16 C17 C18 121.3(5) no
C16 C17 H17 119.4 no
C18 C17 H17 119.4 no
C19 C18 C17 119.0(5) no
C19 C18 H18 120.5 no
C17 C18 H18 120.5 no
C18 C19 C20 120.9(5) no
C18 C19 H19 119.6 no
C20 C19 H19 119.6 no
C19 C20 C21 119.4(5) no
C19 C20 H20 120.3 no
C21 C20 H20 120.3 no
C16 C21 C20 120.3(5) no
C16 C21 H21 119.9 no
C20 C21 H21 119.9 no
C23 C22 C27 119.2(5) no
C23 C22 P2 122.0(4) no
C27 C22 P2 118.8(4) no
C22 C23 C24 120.7(5) no
C22 C23 H23 119.7 no
C24 C23 H23 119.7 no
C25 C24 C23 119.5(6) no
C25 C24 H24 120.2 no
C23 C24 H24 120.2 no
C26 C25 C24 120.6(6) no
C26 C25 H25 119.7 no
C24 C25 H25 119.7 no
C25 C26 C27 120.0(6) no
C25 C26 H26 120 no
C27 C26 H26 120 no
C22 C27 C26 120.0(5) no
C22 C27 H27 120 no
C26 C27 H27 120 no
C29 C28 N 111.9(4) no
C29 C28 H28A 109.2 no
N C28 H28A 109.2 no
C29 C28 H28B 109.2 no
N C28 H28B 109.2 no
H28A C28 H28B 107.9 no
C28 C29 S1 111.9(4) no
C28 C29 H29A 109.2 no
S1 C29 H29A 109.2 no
C28 C29 H29B 109.2 no
S1 C29 H29B 109.2 no
H29A C29 H29B 107.9 no
N C30 C31 109.8(4) no
N C30 H30A 109.7 no
C31 C30 H30A 109.7 no
N C30 H30B 109.7 no
C31 C30 H30B 109.7 no
H30A C30 H30B 108.2 no
C30 C31 S2 109.7(4) no
C30 C31 H31A 109.7 no
S2 C31 H31A 109.7 no
C30 C31 H31B 109.7 no
S2 C31 H31B 109.7 no
H31A C31 H31B 108.2 no
N C32 C33 114.1(5) no
N C32 H32A 108.7 no
C33 C32 H32A 108.7 no
N C32 H32B 108.7 no
C33 C32 H32B 108.7 no
H32A C32 H32B 107.6 no
C32 C33 S3 110.6(4) no
C32 C33 H33A 109.5 no
S3 C33 H33A 109.5 no
C32 C33 H33B 109.5 no
S3 C33 H33B 109.5 no
H33A C33 H33B 108.1 no
O1 C34 Fe 175.3(5) yes
O2 C35 Fe 176.9(5) yes
P1B Ni1B P2B 92.84(6) yes
P1B Ni1B S1B 87.92(6) yes
P2B Ni1B S1B 161.55(6) yes
P1B Ni1B S3B 164.85(6) yes
P2B Ni1B S3B 88.78(5) yes
S1B Ni1B S3B 85.85(5) yes
P1B Ni1B Cl1B 88.79(5) yes
P2B Ni1B Cl1B 92.29(5) yes
S1B Ni1B Cl1B 106.16(6) yes
S3B Ni1B Cl1B 106.21(5) yes
C35B Fe2B C34B 90.1(3) yes
C35B Fe2B N1B 177.9(2) yes
C34B Fe2B N1B 91.8(2) yes
C35B Fe2B S2B 94.41(19) yes
C34B Fe2B S2B 87.86(18) yes
N1B Fe2B S2B 86.57(13) yes
C35B Fe2B S1B 92.44(18) yes
C34B Fe2B S1B 95.97(18) yes
N1B Fe2B S1B 86.47(13) yes
S2B Fe2B S1B 172.15(7) yes
C35B Fe2B S3B 90.78(19) yes
C34B Fe2B S3B 179.1(2) yes
N1B Fe2B S3B 87.29(13) yes
S2B Fe2B S3B 92.30(6) yes
S1B Fe2B S3B 83.76(5) yes
C29B S1B Ni1B 106.3(2) no
C29B S1B Fe2B 99.02(19) no
Ni1B S1B Fe2B 95.18(6) yes
C31B S2B Fe2B 98.7(2) no
C33B S3B Ni1B 108.53(19) no
C33B S3B Fe2B 97.50(18) no
Ni1B S3B Fe2B 94.74(5) no
C4B P1B C1B 103.1(2) no
C4B P1B C10B 103.2(3) no
C1B P1B C10B 103.0(3) no
C4B P1B Ni1B 114.42(18) no
C1B P1B Ni1B 115.71(18) no
C10B P1B Ni1B 115.63(19) no
C3B P2B C16B 105.9(2) no
C3B P2B C22B 102.3(2) no
C16B P2B C22B 103.9(2) no
C3B P2B Ni1B 116.50(18) no
C16B P2B Ni1B 111.67(17) no
C22B P2B Ni1B 115.26(17) no
C30B N1B C28B 108.2(5) no
C30B N1B C32B 112.5(5) no
C28B N1B C32B 103.2(5) no
C30B N1B Fe2B 109.8(4) no
C28B N1B Fe2B 109.3(4) no
C32B N1B Fe2B 113.5(4) no
C2B C1B P1B 114.5(4) no
C2B C1B H1B1 108.6 no
P1B C1B H1B1 108.6 no
C2B C1B H1B2 108.6 no
P1B C1B H1B2 108.6 no
H1B1 C1B H1B2 107.6 no
C1B C2B C3B 114.4(4) no
C1B C2B H2B1 108.7 no
C3B C2B H2B1 108.7 no
C1B C2B H2B2 108.7 no
C3B C2B H2B2 108.7 no
H2B1 C2B H2B2 107.6 no
C2B C3B P2B 114.7(4) no
C2B C3B H3B1 108.6 no
P2B C3B H3B1 108.6 no
C2B C3B H3B2 108.6 no
P2B C3B H3B2 108.6 no
H3B1 C3B H3B2 107.6 no
C5B C4B C9B 116.8(5) no
C5B C4B P1B 121.2(4) no
C9B C4B P1B 121.9(4) no
C4B C5B C6B 122.0(6) no
C4B C5B H5B 119 no
C6B C5B H5B 119 no
C7B C6B C5B 120.2(6) no
C7B C6B H6B 119.9 no
C5B C6B H6B 119.9 no
C6B C7B C8B 118.2(6) no
C6B C7B H7B 120.9 no
C8B C7B H7B 120.9 no
C9B C8B C7B 121.0(6) no
C9B C8B H8B 119.5 no
C7B C8B H8B 119.5 no
C8B C9B C4B 121.6(6) no
C8B C9B H9B 119.2 no
C4B C9B H9B 119.2 no
C15B C10B C11B 120.5(6) no
C15B C10B P1B 119.9(5) no
C11B C10B P1B 119.5(5) no
C12B C11B C10B 120.1(7) no
C12B C11B H11B 120 no
C10B C11B H11B 120 no
C13B C12B C11B 119.2(7) no
C13B C12B H12B 120.4 no
C11B C12B H12B 120.4 no
C12B C13B C14B 122.5(7) no
C12B C13B H13B 118.7 no
C14B C13B H13B 118.7 no
C13B C14B C15B 119.6(8) no
C13B C14B H14B 120.2 no
C15B C14B H14B 120.2 no
C10B C15B C14B 118.0(7) no
C10B C15B H15B 121 no
C14B C15B H15B 121 no
C21B C16B C17B 118.3(5) no
C21B C16B P2B 122.9(4) no
C17B C16B P2B 118.7(4) no
C18B C17B C16B 120.7(5) no
C18B C17B H17B 119.7 no
C16B C17B H17B 119.7 no
C17B C18B C19B 121.9(6) no
C17B C18B H18B 119 no
C19B C18B H18B 119 no
C18B C19B C20B 119.1(5) no
C18B C19B H19B 120.5 no
C20B C19B H19B 120.5 no
C21B C20B C19B 120.4(5) no
C21B C20B H20B 119.8 no
C19B C20B H20B 119.8 no
C20B C21B C16B 119.6(5) no
C20B C21B H21B 120.2 no
C16B C21B H21B 120.2 no
C23B C22B C27B 118.4(5) no
C23B C22B P2B 122.2(4) no
C27B C22B P2B 119.3(4) no
C22B C23B C24B 119.9(6) no
C22B C23B H23B 120.1 no
C24B C23B H23B 120.1 no
C25B C24B C23B 121.7(6) no
C25B C24B H24B 119.1 no
C23B C24B H24B 119.1 no
C24B C25B C26B 118.9(6) no
C24B C25B H25B 120.6 no
C26B C25B H25B 120.6 no
C27B C26B C25B 120.4(6) no
C27B C26B H26B 119.8 no
C25B C26B H26B 119.8 no
C26B C27B C22B 120.6(6) no
C26B C27B H27B 119.7 no
C22B C27B H27B 119.7 no
C29B C28B N1B 117.8(6) no
C29B C28B H28C 107.9 no
N1B C28B H28C 107.9 no
C29B C28B H28D 107.9 no
N1B C28B H28D 107.9 no
H28C C28B H28D 107.2 no
C28B C29B S1B 113.7(5) no
C28B C29B H29C 108.8 no
S1B C29B H29C 108.8 no
C28B C29B H29D 108.8 no
S1B C29B H29D 108.8 no
H29C C29B H29D 107.7 no
N1B C30B C31B 106.4(5) no
N1B C30B H30C 110.5 no
C31B C30B H30C 110.5 no
N1B C30B H30D 110.5 no
C31B C30B H30D 110.5 no
H30C C30B H30D 108.6 no
C30B C31B S2B 108.4(5) no
C30B C31B H31C 110 no
S2B C31B H31C 110 no
C30B C31B H31D 110 no
S2B C31B H31D 110 no
H31C C31B H31D 108.4 no
C33B C32B N1B 115.4(5) no
C33B C32B H32C 108.4 no
N1B C32B H32C 108.4 no
C33B C32B H32D 108.4 no
N1B C32B H32D 108.4 no
H32C C32B H32D 107.5 no
C32B C33B S3B 112.3(4) no
C32B C33B H33C 109.1 no
S3B C33B H33C 109.1 no
C32B C33B H33D 109.1 no
S3B C33B H33D 109.1 no
H33C C33B H33D 107.9 no
O1B C34B Fe2B 175.4(8) no
O2B C35B Fe2B 176.9(5) no
N2 C37 C36 175.4(9) no
N2B C37B C36B 178.0(10) no

loop_
_geom_bond_atom_site_label_1
_geom_bond_atom_site_label_2
_geom_bond_distance
_geom_bond_publ_flag
Ni P1 2.2012(14) yes
Ni P2 2.2060(15) yes
Ni S3 2.2517(13) yes
Ni S1 2.2574(15) yes
Ni Cl 2.5787(14) yes
Fe C35 1.759(6) yes
Fe C34 1.829(6) yes
Fe N 2.048(4) yes
Fe S1 2.2865(15) yes
Fe S2 2.2978(16) yes
Fe S3 2.3159(15) yes
S1 C29 1.838(6) no
S2 C31 1.831(6) no
S3 C33 1.811(6) no
P1 C4 1.825(5) no
P1 C10 1.839(5) no
P1 C1 1.841(5) no
P2 C3 1.807(5) no
P2 C22 1.825(5) no
P2 C16 1.834(5) no
O1 C34 1.065(7) yes
O2 C35 1.151(7) yes
N C30 1.499(6) no
N C32 1.508(7) no
N C28 1.527(7) no
C1 C2 1.505(7) no
C1 H1A 0.99 no
C1 H1B 0.99 no
C2 C3 1.533(7) no
C2 H2A 0.99 no
C2 H2B 0.99 no
C3 H3A 0.99 no
C3 H3B 0.99 no
C4 C5 1.384(7) no
C4 C9 1.394(8) no
C5 C6 1.394(8) no
C5 H5 0.95 no
C6 C7 1.409(9) no
C6 H6 0.95 no
C7 C8 1.379(9) no
C7 H7 0.95 no
C8 C9 1.365(8) no
C8 H8 0.95 no
C9 H9 0.95 no
C10 C15 1.382(7) no
C10 C11 1.392(8) no
C11 C12 1.391(8) no
C11 H11 0.95 no
C12 C13 1.370(9) no
C12 H12 0.95 no
C13 C14 1.368(8) no
C13 H13 0.95 no
C14 C15 1.396(8) no
C14 H14 0.95 no
C15 H15 0.95 no
C16 C17 1.374(7) no
C16 C21 1.382(7) no
C17 C18 1.391(8) no
C17 H17 0.95 no
C18 C19 1.373(8) no
C18 H18 0.95 no
C19 C20 1.380(8) no
C19 H19 0.95 no
C20 C21 1.397(8) no
C20 H20 0.95 no
C21 H21 0.95 no
C22 C23 1.380(8) no
C22 C27 1.384(8) no
C23 C24 1.395(8) no
C23 H23 0.95 no
C24 C25 1.373(9) no
C24 H24 0.95 no
C25 C26 1.366(9) no
C25 H25 0.95 no
C26 C27 1.400(8) no
C26 H26 0.95 no
C27 H27 0.95 no
C28 C29 1.514(8) no
C28 H28A 0.99 no
C28 H28B 0.99 no
C29 H29A 0.99 no
C29 H29B 0.99 no
C30 C31 1.525(8) no
C30 H30A 0.99 no
C30 H30B 0.99 no
C31 H31A 0.99 no
C31 H31B 0.99 no
C32 C33 1.514(8) no
C32 H32A 0.99 no
C32 H32B 0.99 no
C33 H33A 0.99 no
C33 H33B 0.99 no
Ni1B P1B 2.2018(15) yes
Ni1B P2B 2.2046(15) yes
Ni1B S1B 2.2495(16) yes
Ni1B S3B 2.2536(14) yes
Ni1B Cl1B 2.5971(16) yes
Fe2B C35B 1.760(6) yes
Fe2B C34B 1.912(7) yes
Fe2B N1B 2.065(5) yes
Fe2B S2B 2.2839(19) yes
Fe2B S1B 2.2909(16) yes
Fe2B S3B 2.3029(15) yes
S1B C29B 1.821(7) no
S2B C31B 1.844(8) no
S3B C33B 1.803(5) no
P1B C4B 1.810(6) no
P1B C1B 1.812(5) no
P1B C10B 1.833(6) no
P2B C3B 1.818(5) no
P2B C16B 1.830(5) no
P2B C22B 1.833(5) no
O1B C34B 0.861(8) yes
O2B C35B 1.137(7) yes
N1B C30B 1.471(8) no
N1B C28B 1.488(8) no
N1B C32B 1.523(8) no
C1B C2B 1.529(8) no
C1B H1B1 0.99 no
C1B H1B2 0.99 no
C2B C3B 1.549(7) no
C2B H2B1 0.99 no
C2B H2B2 0.99 no
C3B H3B1 0.99 no
C3B H3B2 0.99 no
C4B C5B 1.367(8) no
C4B C9B 1.400(8) no
C5B C6B 1.390(8) no
C5B H5B 0.95 no
C6B C7B 1.373(9) no
C6B H6B 0.95 no
C7B C8B 1.387(10) no
C7B H7B 0.95 no
C8B C9B 1.358(9) no
C8B H8B 0.95 no
C9B H9B 0.95 no
C10B C15B 1.387(9) no
C10B C11B 1.415(9) no
C11B C12B 1.384(9) no
C11B H11B 0.95 no
C12B C13B 1.366(12) no
C12B H12B 0.95 no
C13B C14B 1.371(11) no
C13B H13B 0.95 no
C14B C15B 1.431(9) no
C14B H14B 0.95 no
C15B H15B 0.95 no
C16B C21B 1.395(7) no
C16B C17B 1.404(7) no
C17B C18B 1.343(8) no
C17B H17B 0.95 no
C18B C19B 1.358(8) no
C18B H18B 0.95 no
C19B C20B 1.391(8) no
C19B H19B 0.95 no
C20B C21B 1.386(8) no
C20B H20B 0.95 no
C21B H21B 0.95 no
C22B C23B 1.384(8) no
C22B C27B 1.406(8) no
C23B C24B 1.391(8) no
C23B H23B 0.95 no
C24B C25B 1.355(9) no
C24B H24B 0.95 no
C25B C26B 1.399(9) no
C25B H25B 0.95 no
C26B C27B 1.369(9) no
C26B H26B 0.95 no
C27B H27B 0.95 no
C28B C29B 1.445(9) no
C28B H28C 0.99 no
C28B H28D 0.99 no
C29B H29C 0.99 no
C29B H29D 0.99 no
C30B C31B 1.591(11) no
C30B H30C 0.99 no
C30B H30D 0.99 no
C31B H31C 0.99 no
C31B H31D 0.99 no
C32B C33B 1.464(9) no
C32B H32C 0.99 no
C32B H32D 0.99 no
C33B H33C 0.99 no
C33B H33D 0.99 no
N2 C37 1.160(11) no
N2B C37B 1.141(11) no
C36 C37 1.462(13) no
C36B C37B 1.439(12) no

loop_
_geom_torsion_atom_site_label_1
_geom_torsion_atom_site_label_2
_geom_torsion_atom_site_label_3
_geom_torsion_atom_site_label_4
_geom_torsion
_geom_torsion_publ_flag
Fe S1 C29 C28 -9.4(6) yes
S1 C29 C28 N 38.6(8) yes
C29 C28 N Fe -51.9(7) yes
Fe S2 C31 C30 23.7(6) yes
S2 C31 C30 N -51.7(8) yes
C31 C30 N Fe 55.3(7) yes
Fe S3 C33 C32 -38.3(6) yes
S3 C33 C32 N 45.8(8) yes
C33 C32 N Fe -27.3(8) yes
Fe2B S1B C29B C28B -3.0(8) yes
S1B C29B C28B N1B 29.6(12) yes
C29B C28B N1B Fe2B -43.0(10) yes
Fe2B S2B C31B C30B 25.8(8) yes
S2B C31B C30B N1B -54.9(10) yes
C31B C30B N1B Fe2B 58.7(9) yes
Fe2B S3B C33B C32B -35.8(7) yes
S3B C33B C32B N1B 42.1(10) yes
C33B C32B N1B Fe2B -24.5(10) yes
P1 C1 C2 C3 -68.5(8) yes
C1 C2 C3 P2 69.7(8) yes
P1B C1B C2B C3B -69.3(8) yes
C1B C2B C3B P2B 67.1(8) yes
